data_7053240
loop_
_publ_author_name
'Klikar, Milan'
'Bure\<s, Filip'
'Pytela, Old\<rich'
'Mikysek, Tom\'a\<s'
'Pad\<elkov\'a, Zde\<nka'
'Barsella, Alberto'
'Dorkenoo, Kokou'
'Achelle, Sylvain'

_publ_section_title
;
 N,N&#x2032;-Dibutylbarbituric acid as an acceptor moiety in push--pull
 chromophores
;
_journal_issue 12
_journal_name_full 'New Journal of Chemistry'
_journal_page_first 4230
_journal_paper_doi 10.1039/c3nj00683b
_journal_volume 37
_journal_year 2013
_chemical_formula_moiety 'C23 H31 N3 O3'
_chemical_formula_sum 'C23 H31 N3 O3'
_chemical_formula_weight 397.51
_chemical_name_systematic
;
?
;
_space_group_IT_number 2
_symmetry_cell_setting triclinic
_symmetry_space_group_name_Hall '-P 1'
_symmetry_space_group_name_H-M 'P -1'
_atom_sites_solution_hydrogens geom
_atom_sites_solution_primary direct
_atom_sites_solution_secondary difmap
_audit_creation_method SHELXL-97
_cell_angle_alpha 77.500(9)
_cell_angle_beta 86.211(10)
_cell_angle_gamma 76.035(10)
_cell_formula_units_Z 2
_cell_length_a 7.6351(12)
_cell_length_b 8.8110(8)
_cell_length_c 16.5849(19)
_cell_measurement_reflns_used 22704
_cell_measurement_temperature 150(1)
_cell_measurement_theta_max 27.5
_cell_measurement_theta_min 1
_cell_volume 1057.0(2)
_computing_cell_refinement 'COLLECT and DENZO'
_computing_data_collection 'COLLECT (Hooft, 1998) and DENZO (Otwinowski & Minor, 1997)'
_computing_data_reduction 'COLLECT and DENZO'
_computing_molecular_graphics 'PLATON (Spek, 2003)'
_computing_publication_material 'SHELXL-97 (Sheldrick, 2008)'
_computing_structure_refinement 'SHELXL-97 (Sheldrick, 1997)'
_computing_structure_solution 'SIR92 (Altomare et al., 1994)'
_diffrn_ambient_temperature 150(1)
_diffrn_detector_area_resol_mean 9.091
_diffrn_measured_fraction_theta_full 0.990
_diffrn_measured_fraction_theta_max 0.990
_diffrn_measurement_device_type 'Bruker Nonius KappaCCD area detector'
_diffrn_measurement_method '\f and \w scans to fill the Ewald sphere'
_diffrn_radiation_monochromator graphite
_diffrn_radiation_source 'fine-focus sealed tube'
_diffrn_radiation_type MoK\a
_diffrn_radiation_wavelength 0.71073
_diffrn_reflns_av_R_equivalents 0.0609
_diffrn_reflns_av_sigmaI/netI 0.0325
_diffrn_reflns_limit_h_max 9
_diffrn_reflns_limit_h_min -9
_diffrn_reflns_limit_k_max 10
_diffrn_reflns_limit_k_min -11
_diffrn_reflns_limit_l_max 21
_diffrn_reflns_limit_l_min -21
_diffrn_reflns_number 22654
_diffrn_reflns_theta_full 27.50
_diffrn_reflns_theta_max 27.50
_diffrn_reflns_theta_min 2.43
_diffrn_standards_number 0
_exptl_absorpt_coefficient_mu 0.083
_exptl_absorpt_correction_T_max 0.994
_exptl_absorpt_correction_T_min 0.965
_exptl_absorpt_correction_type integration
_exptl_absorpt_process_details
;
Gaussian integration (Coppens, 1970)
;
_exptl_crystal_colour 'dark violet'
_exptl_crystal_density_diffrn 1.249
_exptl_crystal_density_method 'not measured'
_exptl_crystal_description plate
_exptl_crystal_F_000 428
_exptl_crystal_size_max 0.59
_exptl_crystal_size_mid 0.36
_exptl_crystal_size_min 0.07
_refine_diff_density_max 0.300
_refine_diff_density_min -0.225
_refine_diff_density_rms 0.046
_refine_ls_extinction_method none
_refine_ls_goodness_of_fit_ref 1.091
_refine_ls_hydrogen_treatment constr
_refine_ls_matrix_type full
_refine_ls_number_parameters 262
_refine_ls_number_reflns 4809
_refine_ls_number_restraints 0
_refine_ls_restrained_S_all 1.091
_refine_ls_R_factor_all 0.0631
_refine_ls_R_factor_gt 0.0484
_refine_ls_shift/su_max 0.001
_refine_ls_shift/su_mean 0.000
_refine_ls_structure_factor_coef Fsqd
_refine_ls_weighting_details 'calc w=1/[\s^2^(Fo^2^)+(0.0472P)^2^+0.5190P] where P=(Fo^2^+2Fc^2^)/3'
_refine_ls_weighting_scheme calc
_refine_ls_wR_factor_gt 0.1149
_refine_ls_wR_factor_ref 0.1282
_reflns_number_gt 3926
_reflns_number_total 4809
_reflns_threshold_expression >2sigma(I)
_cod_data_source_file c3nj00683b.txt
_cod_data_source_block shelxl
_cod_database_code 7053240

loop_
_symmetry_equiv_pos_as_xyz
'x, y, z'
'-x, -y, -z'

loop_
_atom_site_label
_atom_site_type_symbol
_atom_site_fract_x
_atom_site_fract_y
_atom_site_fract_z
_atom_site_U_iso_or_equiv
_atom_site_adp_type
_atom_site_occupancy
_atom_site_symmetry_multiplicity
_atom_site_calc_flag
_atom_site_refinement_flags
N2 N 0.41244(17) 0.81427(14) 0.28131(8) 0.0254(3) Uani 1 1 d .
O2 O 0.38484(16) 0.39584(13) 0.22556(7) 0.0338(3) Uani 1 1 d .
O1 O 0.23467(16) 0.75263(14) 0.39290(7) 0.0358(3) Uani 1 1 d .
O3 O 0.59946(16) 0.86976(14) 0.17294(7) 0.0344(3) Uani 1 1 d .
C8 C 0.7920(2) 0.29901(17) -0.01789(9) 0.0249(3) Uani 1 1 d .
C2 C 0.3997(2) 0.52242(18) 0.24012(9) 0.0251(3) Uani 1 1 d .
N3 N 0.91542(19) -0.06550(15) -0.15374(8) 0.0309(3) Uani 1 1 d .
C20 C 0.6287(2) 1.04910(17) 0.39941(9) 0.0272(3) Uani 1 1 d .
H20A H 0.5233 1.0998 0.4280 0.033 Uiso 1 1 d R
H20B H 0.6540 1.1275 0.3521 0.033 Uiso 1 1 d R
C4 C 0.5123(2) 0.77744(18) 0.21189(9) 0.0253(3) Uani 1 1 d .
C21 C 0.7888(2) 0.99533(19) 0.45689(10) 0.0322(4) Uani 1 1 d .
H21A H 0.7703 0.9089 0.5004 0.039 Uiso 1 1 d R
H21B H 0.8003 1.0831 0.4802 0.039 Uiso 1 1 d R
H21C H 0.8969 0.9601 0.4264 0.039 Uiso 1 1 d R
C10 C 0.7626(2) 0.04178(18) -0.03815(9) 0.0277(3) Uani 1 1 d .
H10 H 0.7138 -0.0473 -0.0212 0.033 Uiso 1 1 d R
C12 C 0.9491(2) 0.18868(18) -0.13220(9) 0.0259(3) Uani 1 1 d .
H12 H 1.0264 0.1981 -0.1778 0.031 Uiso 1 1 d R
C5 C 0.6115(2) 0.58512(18) 0.12443(9) 0.0266(3) Uani 1 1 d .
H5 H 0.6737 0.6605 0.0972 0.032 Uiso 1 1 d R
N1 N 0.31238(17) 0.57367(14) 0.30936(7) 0.0246(3) Uani 1 1 d .
C7 C 0.7499(2) 0.42883(18) 0.02487(9) 0.0270(3) Uani 1 1 d .
H7 H 0.8057 0.5125 0.0044 0.032 Uiso 1 1 d R
C14 C 0.2161(2) 0.46669(18) 0.36576(9) 0.0274(3) Uani 1 1 d .
H14A H 0.2359 0.4718 0.4222 0.033 Uiso 1 1 d R
H14B H 0.2664 0.3577 0.3595 0.033 Uiso 1 1 d R
C3 C 0.5074(2) 0.62563(17) 0.19038(9) 0.0244(3) Uani 1 1 d .
C13 C 0.9061(2) 0.30728(18) -0.08768(9) 0.0260(3) Uani 1 1 d .
H13 H 0.9544 0.3966 -0.1044 0.031 Uiso 1 1 d R
C6 C 0.6387(2) 0.44545(18) 0.09157(9) 0.0273(3) Uani 1 1 d .
H6 H 0.5806 0.3649 0.1156 0.033 Uiso 1 1 d R
C11 C 0.8767(2) 0.05193(17) -0.10915(9) 0.0252(3) Uani 1 1 d .
C1 C 0.3143(2) 0.71593(18) 0.33166(9) 0.0254(3) Uani 1 1 d .
C18 C 0.4321(2) 0.95507(17) 0.31111(9) 0.0270(3) Uani 1 1 d .
H18A H 0.3218 0.9985 0.3391 0.032 Uiso 1 1 d R
H18B H 0.4531 1.0370 0.2646 0.032 Uiso 1 1 d R
C19 C 0.5891(2) 0.90900(17) 0.36993(9) 0.0271(3) Uani 1 1 d .
H19A H 0.6963 0.8574 0.3427 0.033 Uiso 1 1 d R
H19B H 0.5632 0.8316 0.4176 0.033 Uiso 1 1 d R
C9 C 0.7228(2) 0.16080(18) 0.00580(9) 0.0267(3) Uani 1 1 d .
H9 H 0.6482 0.1507 0.0524 0.032 Uiso 1 1 d R
C17 C -0.2800(2) 0.4363(2) 0.40063(12) 0.0386(4) Uani 1 1 d .
H17A H -0.3272 0.5421 0.4104 0.046 Uiso 1 1 d R
H17B H -0.3319 0.3617 0.4400 0.046 Uiso 1 1 d R
H17C H -0.3098 0.4330 0.3458 0.046 Uiso 1 1 d R
C15 C 0.0160(2) 0.50791(19) 0.35102(10) 0.0316(3) Uani 1 1 d .
H15A H -0.0048 0.5045 0.2944 0.038 Uiso 1 1 d R
H15B H -0.0358 0.6158 0.3587 0.038 Uiso 1 1 d R
C16 C -0.0774(2) 0.39224(19) 0.40936(10) 0.0309(3) Uani 1 1 d .
H16A H -0.0485 0.3901 0.4658 0.037 Uiso 1 1 d R
H16B H -0.0306 0.2856 0.3989 0.037 Uiso 1 1 d R
C23 C 1.0496(3) -0.0637(2) -0.22008(11) 0.0377(4) Uani 1 1 d .
H23A H 1.0051 0.0234 -0.2651 0.045 Uiso 1 1 d R
H23B H 1.0729 -0.1626 -0.2387 0.045 Uiso 1 1 d R
H23C H 1.1592 -0.0505 -0.2003 0.045 Uiso 1 1 d R
C22 C 0.8340(3) -0.20153(19) -0.13217(11) 0.0371(4) Uani 1 1 d .
H22A H 0.8857 -0.2699 -0.0821 0.045 Uiso 1 1 d R
H22B H 0.8560 -0.2599 -0.1759 0.045 Uiso 1 1 d R
H22C H 0.7063 -0.1649 -0.1243 0.045 Uiso 1 1 d R

loop_
_atom_site_aniso_label
_atom_site_aniso_U_11
_atom_site_aniso_U_22
_atom_site_aniso_U_33
_atom_site_aniso_U_23
_atom_site_aniso_U_13
_atom_site_aniso_U_12
N2 0.0270(7) 0.0250(6) 0.0269(6) -0.0069(5) -0.0022(5) -0.0093(5)
O2 0.0431(7) 0.0305(6) 0.0352(6) -0.0133(5) 0.0077(5) -0.0189(5)
O1 0.0402(7) 0.0376(6) 0.0348(6) -0.0160(5) 0.0116(5) -0.0145(5)
O3 0.0386(7) 0.0354(6) 0.0363(6) -0.0106(5) 0.0068(5) -0.0212(5)
C8 0.0247(7) 0.0277(7) 0.0226(7) -0.0037(6) -0.0020(6) -0.0079(6)
C2 0.0252(7) 0.0274(7) 0.0247(7) -0.0062(6) -0.0019(6) -0.0085(6)
N3 0.0373(8) 0.0263(6) 0.0314(7) -0.0071(5) 0.0010(6) -0.0113(6)
C20 0.0304(8) 0.0236(7) 0.0302(8) -0.0079(6) -0.0020(6) -0.0089(6)
C4 0.0249(7) 0.0282(7) 0.0247(7) -0.0048(6) -0.0025(6) -0.0099(6)
C21 0.0324(9) 0.0321(8) 0.0356(8) -0.0099(7) -0.0046(7) -0.0106(7)
C10 0.0292(8) 0.0263(7) 0.0280(7) -0.0002(6) -0.0017(6) -0.0118(6)
C12 0.0261(7) 0.0285(7) 0.0237(7) -0.0044(6) 0.0028(6) -0.0093(6)
C5 0.0259(8) 0.0311(8) 0.0238(7) -0.0034(6) -0.0025(6) -0.0104(6)
N1 0.0248(6) 0.0259(6) 0.0248(6) -0.0052(5) 0.0024(5) -0.0098(5)
C7 0.0270(8) 0.0291(7) 0.0261(7) -0.0035(6) -0.0027(6) -0.0100(6)
C14 0.0297(8) 0.0266(7) 0.0261(7) -0.0030(6) 0.0020(6) -0.0098(6)
C3 0.0242(7) 0.0271(7) 0.0243(7) -0.0056(6) -0.0032(6) -0.0094(6)
C13 0.0262(8) 0.0259(7) 0.0269(7) -0.0027(6) -0.0011(6) -0.0102(6)
C6 0.0280(8) 0.0302(8) 0.0254(7) -0.0065(6) -0.0010(6) -0.0094(6)
C11 0.0263(7) 0.0242(7) 0.0246(7) -0.0035(6) -0.0034(6) -0.0055(6)
C1 0.0240(7) 0.0272(7) 0.0263(7) -0.0071(6) -0.0009(6) -0.0066(6)
C18 0.0295(8) 0.0233(7) 0.0311(8) -0.0087(6) -0.0030(6) -0.0079(6)
C19 0.0303(8) 0.0221(7) 0.0308(8) -0.0076(6) -0.0032(6) -0.0069(6)
C9 0.0259(8) 0.0314(8) 0.0227(7) -0.0019(6) 0.0004(6) -0.0096(6)
C17 0.0310(9) 0.0310(8) 0.0517(10) 0.0002(7) -0.0022(8) -0.0106(7)
C15 0.0287(8) 0.0288(8) 0.0363(8) -0.0002(6) -0.0023(7) -0.0102(6)
C16 0.0283(8) 0.0290(8) 0.0343(8) -0.0010(6) -0.0007(6) -0.0093(6)
C23 0.0444(10) 0.0344(9) 0.0363(9) -0.0150(7) 0.0057(8) -0.0080(7)
C22 0.0426(10) 0.0283(8) 0.0441(10) -0.0085(7) -0.0066(8) -0.0128(7)

loop_
_atom_type_symbol
_atom_type_description
_atom_type_scat_dispersion_real
_atom_type_scat_dispersion_imag
_atom_type_scat_source
C C 0.0033 0.0016 'International Tables Vol C Tables 4.2.6.8 and 6.1.1.4'
H H 0.0000 0.0000 'International Tables Vol C Tables 4.2.6.8 and 6.1.1.4'
O O 0.0106 0.0060 'International Tables Vol C Tables 4.2.6.8 and 6.1.1.4'
N N 0.0061 0.0033 'International Tables Vol C Tables 4.2.6.8 and 6.1.1.4'

loop_
_exptl_crystal_face_index_h
_exptl_crystal_face_index_k
_exptl_crystal_face_index_l
_exptl_crystal_face_perp_dist
1 1 0 0.167
-1 -1 0 0.172
0 1 0 0.137
0 -1 0 0.190
0 0 1 0.034
0 0 -1 0.031
1 0 0 0.276

loop_
_geom_angle_atom_site_label_1
_geom_angle_atom_site_label_2
_geom_angle_atom_site_label_3
_geom_angle
C1 N2 C4 124.54(12)
C1 N2 C18 116.57(12)
C4 N2 C18 118.25(12)
C13 C8 C9 116.89(13)
C13 C8 C7 119.59(13)
C9 C8 C7 123.52(14)
O2 C2 N1 119.39(13)
O2 C2 C3 124.44(14)
N1 C2 C3 116.16(13)
C11 N3 C22 120.79(14)
C11 N3 C23 120.91(13)
C22 N3 C23 118.14(13)
C21 C20 C19 111.41(12)
C21 C20 H20A 109.4
C19 C20 H20A 109.4
C21 C20 H20B 109.3
C19 C20 H20B 109.3
H20A C20 H20B 108.0
O3 C4 N2 119.69(13)
O3 C4 C3 123.63(14)
N2 C4 C3 116.67(12)
C20 C21 H21A 109.5
C20 C21 H21B 109.4
H21A C21 H21B 109.5
C20 C21 H21C 109.5
H21A C21 H21C 109.5
H21B C21 H21C 109.5
C9 C10 C11 121.14(14)
C9 C10 H10 119.4
C11 C10 H10 119.4
C13 C12 C11 120.41(14)
C13 C12 H12 119.9
C11 C12 H12 119.7
C3 C5 C6 129.62(14)
C3 C5 H5 115.1
C6 C5 H5 115.3
C1 N1 C2 125.19(12)
C1 N1 C14 116.55(12)
C2 N1 C14 118.21(12)
C6 C7 C8 128.40(14)
C6 C7 H7 115.7
C8 C7 H7 115.9
N1 C14 C15 113.28(12)
N1 C14 H14A 108.9
C15 C14 H14A 108.9
N1 C14 H14B 108.9
C15 C14 H14B 109.0
H14A C14 H14B 107.7
C5 C3 C2 122.75(13)
C5 C3 C4 117.06(13)
C2 C3 C4 120.15(13)
C12 C13 C8 122.49(13)
C12 C13 H13 118.8
C8 C13 H13 118.7
C7 C6 C5 120.07(14)
C7 C6 H6 119.9
C5 C6 H6 120.0
N3 C11 C12 121.05(14)
N3 C11 C10 121.45(13)
C12 C11 C10 117.49(13)
O1 C1 N1 121.44(14)
O1 C1 N2 121.37(14)
N1 C1 N2 117.19(13)
N2 C18 C19 110.15(12)
N2 C18 H18A 109.7
C19 C18 H18A 109.7
N2 C18 H18B 109.6
C19 C18 H18B 109.5
H18A C18 H18B 108.1
C18 C19 C20 114.08(12)
C18 C19 H19A 108.8
C20 C19 H19A 108.8
C18 C19 H19B 108.6
C20 C19 H19B 108.8
H19A C19 H19B 107.6
C10 C9 C8 121.57(14)
C10 C9 H9 119.3
C8 C9 H9 119.1
C16 C17 H17A 109.6
C16 C17 H17B 109.5
H17A C17 H17B 109.5
C16 C17 H17C 109.4
H17A C17 H17C 109.5
H17B C17 H17C 109.5
C14 C15 C16 111.48(13)
C14 C15 H15A 109.3
C16 C15 H15A 109.2
C14 C15 H15B 109.4
C16 C15 H15B 109.4
H15A C15 H15B 108.0
C17 C16 C15 113.11(13)
C17 C16 H16A 108.9
C15 C16 H16A 108.8
C17 C16 H16B 109.1
C15 C16 H16B 109.0
H16A C16 H16B 107.8
N3 C23 H23A 109.4
N3 C23 H23B 109.5
H23A C23 H23B 109.5
N3 C23 H23C 109.5
H23A C23 H23C 109.5
H23B C23 H23C 109.5
N3 C22 H22A 109.5
N3 C22 H22B 109.5
H22A C22 H22B 109.5
N3 C22 H22C 109.4
H22A C22 H22C 109.5
H22B C22 H22C 109.5

loop_
_geom_bond_atom_site_label_1
_geom_bond_atom_site_label_2
_geom_bond_distance
N2 C1 1.3879(19)
N2 C4 1.3922(19)
N2 C18 1.4734(18)
O2 C2 1.2232(18)
O1 C1 1.2132(18)
O3 C4 1.2243(18)
C8 C13 1.402(2)
C8 C9 1.412(2)
C8 C7 1.435(2)
C2 N1 1.3946(19)
C2 C3 1.460(2)
N3 C11 1.364(2)
N3 C22 1.448(2)
N3 C23 1.453(2)
C20 C21 1.519(2)
C20 C19 1.5216(19)
C20 H20A 0.9700
C20 H20B 0.9700
C4 C3 1.466(2)
C21 H21A 0.9600
C21 H21B 0.9599
C21 H21C 0.9600
C10 C9 1.368(2)
C10 C11 1.418(2)
C10 H10 0.9300
C12 C13 1.372(2)
C12 C11 1.413(2)
C12 H12 0.9300
C5 C3 1.368(2)
C5 C6 1.417(2)
C5 H5 0.9300
N1 C1 1.3852(19)
N1 C14 1.4716(18)
C7 C6 1.361(2)
C7 H7 0.9300
C14 C15 1.506(2)
C14 H14A 0.9701
C14 H14B 0.9700
C13 H13 0.9300
C6 H6 0.9299
C18 C19 1.517(2)
C18 H18A 0.9700
C18 H18B 0.9700
C19 H19A 0.9700
C19 H19B 0.9700
C9 H9 0.9300
C17 C16 1.510(2)
C17 H17A 0.9600
C17 H17B 0.9600
C17 H17C 0.9601
C15 C16 1.522(2)
C15 H15A 0.9700
C15 H15B 0.9700
C16 H16A 0.9702
C16 H16B 0.9700
C23 H23A 0.9600
C23 H23B 0.9600
C23 H23C 0.9600
C22 H22A 0.9600
C22 H22B 0.9599
C22 H22C 0.9600
